data_7224385
loop_
_publ_author_name
'Li, Lei'
'Tong, Jian'
'Guo, Fang'
'Mart\'i-Rujas, Javier'

_publ_section_title
;
 Crystal engineering of a hybrid metal--organic host framework and its
 single-crystal-to-single-crystal guest exchange using second sphere
 coordination
;
_journal_issue 13
_journal_name_full CrystEngComm
_journal_page_first 2284
_journal_paper_doi 10.1039/C5CE02093J
_journal_volume 18
_journal_year 2016
_chemical_formula_sum 'C54 H68.4 Br10 Cd N9 O0.7'
_chemical_formula_weight 1766.27
_space_group_crystal_system monoclinic
_space_group_IT_number 11
_space_group_name_Hall '-P 2yb'
_space_group_name_H-M_alt 'P 1 21/m 1'
_symmetry_space_group_name_Hall '-P 2yb'
_symmetry_space_group_name_H-M 'P 1 21/m 1'
_atom_sites_solution_hydrogens geom
_audit_creation_method SHELXL-2014/7
_audit_update_record
;
2016-02-18 deposited with the CCDC.
2016-02-24 downloaded from the CCDC.
;
_cell_angle_alpha 90
_cell_angle_beta 94.31(3)
_cell_angle_gamma 90
_cell_formula_units_Z 2
_cell_length_a 9.5850(19)
_cell_length_b 24.232(5)
_cell_length_c 14.047(3)
_cell_measurement_reflns_used 7784
_cell_measurement_temperature 100(2)
_cell_measurement_theta_max 59.53
_cell_measurement_theta_min 1.5
_cell_volume 3253.4(12)
_computing_structure_refinement 'SHELXL-2014/7 (Sheldrick, 2014)'
_diffrn_ambient_temperature 100(2)
_diffrn_measured_fraction_theta_full 0.982
_diffrn_measured_fraction_theta_max 0.982
_diffrn_measurement_device_type 'CCD Pilatus 6M-Dectris'
_diffrn_radiation_type Synchrotron
_diffrn_radiation_wavelength 0.7749
_diffrn_reflns_av_unetI/netI 0.0682
_diffrn_reflns_Laue_measured_fraction_full 0.982
_diffrn_reflns_Laue_measured_fraction_max 0.982
_diffrn_reflns_number 4721
_diffrn_reflns_point_group_measured_fraction_full 0.982
_diffrn_reflns_point_group_measured_fraction_max 0.982
_diffrn_reflns_theta_full 25.497
_diffrn_reflns_theta_max 25.497
_diffrn_reflns_theta_min 1.585
_diffrn_source 'Alba-CELLS, Barcelona, Catalonia'
_exptl_absorpt_coefficient_mu 8.048
_exptl_absorpt_correction_T_max 0.1346
_exptl_absorpt_correction_T_min 0.1294
_exptl_absorpt_correction_type refdelf
_exptl_crystal_colour colorless
_exptl_crystal_density_diffrn 1.803
_exptl_crystal_description block
_exptl_crystal_F_000 1718
_exptl_crystal_size_max 0.400
_exptl_crystal_size_mid 0.200
_exptl_crystal_size_min 0.030
_refine_diff_density_max 3.147
_refine_diff_density_min -2.223
_refine_diff_density_rms 0.262
_refine_ls_extinction_method none
_refine_ls_goodness_of_fit_ref 1.082
_refine_ls_hydrogen_treatment constr
_refine_ls_matrix_type full
_refine_ls_number_parameters 360
_refine_ls_number_reflns 4721
_refine_ls_number_restraints 2
_refine_ls_restrained_S_all 1.082
_refine_ls_R_factor_all 0.0828
_refine_ls_R_factor_gt 0.0773
_refine_ls_shift/su_max 0.010
_refine_ls_shift/su_mean 0.000
_refine_ls_structure_factor_coef Fsqd
_refine_ls_weighting_details 'w=1/[\s^2^(Fo^2^)+(0.1511P)^2^+9.9189P] where P=(Fo^2^+2Fc^2^)/3'
_refine_ls_weighting_scheme calc
_refine_ls_wR_factor_gt 0.2281
_refine_ls_wR_factor_ref 0.2343
_reflns_Friedel_coverage 0.000
_reflns_number_gt 3986
_reflns_number_total 4721
_reflns_threshold_expression 'I > 2\s(I)'
_cod_data_source_file c5ce02093j2.cif
_cod_data_source_block 1G2
_cod_depositor_comments 'Adding full bibliography for 7224384--7224385.cif.'
_cod_original_formula_sum 'C54 H68.40 Br10 Cd N9 O0.70'
_cod_database_code 7224385
_shelx_shelxl_version_number 2014/7
_shelx_space_group_comment
;
The symmetry employed for this shelxl refinement is uniquely defined
by the following loop, which should always be used as a source of
symmetry information in preference to the above space-group names.
They are only intended as comments.
;
_shelx_estimated_absorpt_t_min 0.180
_shelx_estimated_absorpt_t_max 0.828

loop_
_space_group_symop_operation_xyz
'x, y, z'
'-x, y+1/2, -z'
'-x, -y, -z'
'x, -y-1/2, z'

loop_
_atom_site_label
_atom_site_type_symbol
_atom_site_fract_x
_atom_site_fract_y
_atom_site_fract_z
_atom_site_U_iso_or_equiv
_atom_site_adp_type
_atom_site_occupancy
_atom_site_site_symmetry_order
_atom_site_calc_flag
_atom_site_refinement_flags_posn
_atom_site_refinement_flags_adp
_atom_site_refinement_flags_occupancy
Br1 Br 0.71580(12) 0.7500 0.24114(9) 0.0370(4) Uani 1 2 d S T P
Br2 Br 0.97024(13) 0.7500 0.03961(9) 0.0412(4) Uani 1 2 d S T P
Br3 Br 1.27086(12) 0.7500 0.23670(9) 0.0360(4) Uani 1 2 d S T P
Br4 Br 1.01767(13) 0.7500 0.43790(9) 0.0416(4) Uani 1 2 d S T P
Br5 Br 0.99221(8) 0.62880(4) 0.23855(6) 0.0398(3) Uani 1 1 d . . .
Br6 Br 0.51590(15) 0.7500 0.48579(11) 0.0553(5) Uani 1 2 d S T P
Br7 Br 0.49809(8) 0.59523(4) 0.23982(7) 0.0452(4) Uani 1 1 d . . .
Br8 Br 0.45947(17) 0.7500 0.99216(12) 0.0614(5) Uani 1 2 d S T P
C1 C 0.2630(9) 0.6179(4) 0.4801(7) 0.039(2) Uani 1 1 d . . .
C2 C 0.1358(10) 0.5932(5) 0.4905(8) 0.055(3) Uani 1 1 d . . .
H2 H 0.0603 0.5978 0.4434 0.066 Uiso 1 1 calc R U .
C3 C 0.1205(9) 0.5618(4) 0.5706(7) 0.047(2) Uani 1 1 d . . .
H3 H 0.0332 0.5443 0.5780 0.056 Uiso 1 1 calc R U .
C4 C 0.2293(9) 0.5549(4) 0.6411(6) 0.038(2) Uani 1 1 d . . .
C5 C 0.3549(10) 0.5775(5) 0.6242(7) 0.058(3) Uani 1 1 d . . .
H5 H 0.4329 0.5711 0.6686 0.070 Uiso 1 1 calc R U .
C6 C 0.3728(10) 0.6091(5) 0.5459(7) 0.055(3) Uani 1 1 d . . .
H6 H 0.4616 0.6249 0.5370 0.066 Uiso 1 1 calc R U .
C7 C 0.2096(10) 0.5219(4) 0.7321(6) 0.043(2) Uani 1 1 d . . .
H7A H 0.1170 0.5037 0.7258 0.052 Uiso 1 1 calc R U .
H7B H 0.2817 0.4926 0.7387 0.052 Uiso 1 1 calc R U .
C8 C 0.2195(9) 0.5568(4) 0.8219(6) 0.039(2) Uani 1 1 d . . .
C9 C 0.2633(11) 0.5333(4) 0.9097(8) 0.053(3) Uani 1 1 d . . .
H9 H 0.2881 0.4954 0.9119 0.064 Uiso 1 1 calc R U .
C10 C 0.2719(12) 0.5629(4) 0.9923(8) 0.058(3) Uani 1 1 d . . .
H10 H 0.3042 0.5460 1.0510 0.069 Uiso 1 1 calc R U .
C11 C 0.2328(10) 0.6182(4) 0.9896(7) 0.046(2) Uani 1 1 d . . .
C12 C 0.1908(10) 0.6434(4) 0.9060(7) 0.050(2) Uani 1 1 d . . .
H12 H 0.1655 0.6813 0.9050 0.060 Uiso 1 1 calc R U .
C13 C 0.1852(10) 0.6123(4) 0.8205(7) 0.046(2) Uani 1 1 d . . .
H13 H 0.1577 0.6297 0.7614 0.055 Uiso 1 1 calc R U .
C14 C 0.7515(10) 0.6221(4) 0.4920(7) 0.046(2) Uani 1 1 d . . .
C15 C 0.8011(10) 0.6456(4) 0.5773(7) 0.052(2) Uani 1 1 d . . .
H15 H 0.8301 0.6831 0.5797 0.063 Uiso 1 1 calc R U .
C16 C 0.8079(10) 0.6132(4) 0.6607(7) 0.049(2) Uani 1 1 d . . .
H16 H 0.8427 0.6290 0.7196 0.059 Uiso 1 1 calc R U .
C17 C 0.7642(9) 0.5579(4) 0.6583(7) 0.042(2) Uani 1 1 d . . .
C18 C 0.7143(11) 0.5371(4) 0.5697(7) 0.050(2) Uani 1 1 d . . .
H18 H 0.6842 0.4997 0.5666 0.060 Uiso 1 1 calc R U .
C19 C 0.7059(11) 0.5671(4) 0.4871(7) 0.052(3) Uani 1 1 d . . .
H19 H 0.6705 0.5512 0.4283 0.063 Uiso 1 1 calc R U .
C20 C 0.7756(10) 0.5215(4) 0.7475(7) 0.047(2) Uani 1 1 d . . .
H20A H 0.7050 0.4917 0.7401 0.056 Uiso 1 1 calc R U .
H20B H 0.8693 0.5042 0.7539 0.056 Uiso 1 1 calc R U .
C21 C 0.7533(9) 0.5542(4) 0.8379(6) 0.041(2) Uani 1 1 d . . .
C22 C 0.8620(10) 0.5644(5) 0.9060(9) 0.064(3) Uani 1 1 d . . .
H22 H 0.9511 0.5484 0.8987 0.077 Uiso 1 1 calc R U .
C23 C 0.8438(11) 0.5968(5) 0.9831(8) 0.065(3) Uani 1 1 d . . .
H23 H 0.9206 0.6040 1.0282 0.078 Uiso 1 1 calc R U .
C24 C 0.7172(9) 0.6188(4) 0.9961(7) 0.041(2) Uani 1 1 d . . .
C25 C 0.6085(11) 0.6056(6) 0.9351(8) 0.072(4) Uani 1 1 d . . .
H25 H 0.5182 0.6193 0.9458 0.086 Uiso 1 1 calc R U .
C26 C 0.6249(10) 0.5724(6) 0.8568(8) 0.070(4) Uani 1 1 d . . .
H26 H 0.5455 0.5623 0.8160 0.083 Uiso 1 1 calc R U .
C1S C 0.0547(11) 0.7500 0.7237(10) 0.035(3) Uani 1 2 d DS T P
C3S C 0.187(2) 0.7500 0.6763(16) 0.20(2) Uani 1 2 d DS T P
H3S1 H 0.2619 0.7342 0.7194 0.307 Uiso 0.5 1 calc R U P
H3S2 H 0.2117 0.7880 0.6601 0.307 Uiso 0.5 1 calc R U P
H3S3 H 0.1760 0.7278 0.6179 0.307 Uiso 0.5 1 calc R U P
Cd1 Cd 0.99327(7) 0.7500 0.23812(6) 0.0368(3) Uani 1 2 d S T P
N1 N 0.2458(9) 0.6513(4) 1.0780(6) 0.056(2) Uani 1 1 d . . .
H1A H 0.2835 0.6847 1.0656 0.083 Uiso 1 1 calc R U .
H1B H 0.3022 0.6334 1.1230 0.083 Uiso 1 1 calc R U .
H1C H 0.1597 0.6561 1.0999 0.083 Uiso 1 1 calc R U .
N2 N 0.2815(8) 0.6527(3) 0.3948(5) 0.0437(18) Uani 1 1 d . . .
H2A H 0.3213 0.6323 0.3498 0.066 Uiso 1 1 calc R U .
H2B H 0.3379 0.6819 0.4118 0.066 Uiso 1 1 calc R U .
H2C H 0.1967 0.6654 0.3707 0.066 Uiso 1 1 calc R U .
N3 N 0.6983(8) 0.6547(3) 1.0806(6) 0.053(2) Uani 1 1 d . . .
H3A H 0.6481 0.6852 1.0617 0.080 Uiso 1 1 calc R U .
H3B H 0.7836 0.6652 1.1074 0.080 Uiso 1 1 calc R U .
H3C H 0.6519 0.6356 1.1242 0.080 Uiso 1 1 calc R U .
N4 N 0.7405(9) 0.6560(3) 0.4057(6) 0.051(2) Uani 1 1 d . . .
H4A H 0.7127 0.6347 0.3545 0.077 Uiso 1 1 calc R U .
H4B H 0.8254 0.6713 0.3968 0.077 Uiso 1 1 calc R U .
H4C H 0.6767 0.6833 0.4121 0.077 Uiso 1 1 calc R U .
N1S N -0.0471(14) 0.7500 0.7532(10) 0.118(8) Uani 1 2 d DS T P
O1S O 0.757(2) 0.7500 0.8109(14) 0.112(7) Uani 0.7 2 d S T P

loop_
_atom_site_aniso_label
_atom_site_aniso_U_11
_atom_site_aniso_U_22
_atom_site_aniso_U_33
_atom_site_aniso_U_23
_atom_site_aniso_U_13
_atom_site_aniso_U_12
Br1 0.0336(7) 0.0379(7) 0.0408(7) 0.000 0.0119(5) 0.000
Br2 0.0448(7) 0.0410(8) 0.0389(8) 0.000 0.0099(5) 0.000
Br3 0.0333(7) 0.0363(7) 0.0397(7) 0.000 0.0116(5) 0.000
Br4 0.0440(7) 0.0419(8) 0.0400(8) 0.000 0.0101(5) 0.000
Br5 0.0406(6) 0.0378(6) 0.0416(6) 0.0000(4) 0.0061(4) -0.0010(3)
Br6 0.0565(9) 0.0517(9) 0.0596(10) 0.000 0.0157(7) 0.000
Br7 0.0423(6) 0.0437(7) 0.0504(7) -0.0023(4) 0.0080(4) -0.0004(3)
Br8 0.0631(9) 0.0593(10) 0.0637(10) 0.000 0.0181(8) 0.000
C1 0.036(5) 0.042(5) 0.040(5) 0.009(4) 0.013(4) 0.007(4)
C2 0.043(5) 0.069(7) 0.052(6) 0.002(5) 0.005(4) 0.008(5)
C3 0.037(5) 0.056(6) 0.048(6) 0.012(5) 0.008(4) 0.002(4)
C4 0.038(5) 0.041(5) 0.035(5) -0.004(4) 0.012(4) 0.005(4)
C5 0.048(6) 0.084(8) 0.042(6) 0.012(5) -0.002(4) -0.019(5)
C6 0.036(5) 0.076(7) 0.054(6) 0.019(6) 0.007(4) -0.012(5)
C7 0.051(5) 0.040(5) 0.039(5) 0.001(4) 0.010(4) 0.004(4)
C8 0.044(5) 0.044(5) 0.030(5) 0.002(4) 0.013(4) 0.004(4)
C9 0.076(7) 0.029(5) 0.057(6) 0.001(5) 0.013(5) 0.007(5)
C10 0.079(7) 0.048(6) 0.047(6) 0.012(5) 0.013(5) 0.007(5)
C11 0.046(5) 0.056(6) 0.038(5) -0.007(5) 0.016(4) 0.000(4)
C12 0.055(6) 0.039(5) 0.057(6) 0.000(5) 0.007(5) 0.015(4)
C13 0.050(5) 0.047(6) 0.042(5) 0.010(5) 0.013(4) 0.009(4)
C14 0.052(5) 0.045(5) 0.046(6) 0.008(5) 0.031(5) 0.001(4)
C15 0.059(6) 0.042(5) 0.057(7) -0.009(5) 0.014(5) -0.014(5)
C16 0.052(6) 0.050(6) 0.048(6) 0.004(5) 0.014(4) -0.011(5)
C17 0.043(5) 0.041(5) 0.044(5) 0.004(4) 0.013(4) 0.007(4)
C18 0.071(6) 0.032(5) 0.050(6) -0.005(5) 0.020(5) -0.005(4)
C19 0.077(7) 0.042(6) 0.039(5) -0.014(5) 0.014(5) -0.002(5)
C20 0.056(6) 0.039(5) 0.047(6) -0.002(4) 0.017(4) -0.004(4)
C21 0.040(5) 0.044(5) 0.039(5) 0.000(4) 0.008(4) -0.009(4)
C22 0.037(5) 0.078(8) 0.078(8) -0.024(7) 0.007(5) 0.006(5)
C23 0.052(6) 0.089(9) 0.056(7) -0.025(6) 0.009(5) -0.014(6)
C24 0.040(5) 0.049(5) 0.035(5) -0.003(4) 0.016(4) -0.004(4)
C25 0.050(6) 0.107(10) 0.059(7) -0.030(7) 0.013(5) 0.022(6)
C26 0.040(5) 0.113(10) 0.054(7) -0.021(7) -0.006(5) 0.025(6)
C1S 0.021(6) 0.054(8) 0.029(7) 0.000 -0.008(5) 0.000
C3S 0.37(6) 0.10(2) 0.12(3) 0.000 -0.13(3) 0.000
Cd1 0.0292(6) 0.0432(6) 0.0391(6) 0.000 0.0095(4) 0.000
N1 0.054(5) 0.056(5) 0.058(5) -0.014(4) 0.016(4) 0.001(4)
N2 0.053(4) 0.044(4) 0.036(4) 0.004(3) 0.014(3) 0.009(3)
N3 0.061(5) 0.050(5) 0.051(5) -0.018(4) 0.016(4) -0.013(4)
N4 0.061(5) 0.049(5) 0.045(5) 0.005(4) 0.017(4) 0.001(4)
N1S 0.21(2) 0.050(9) 0.079(13) 0.000 -0.107(15) 0.000
O1S 0.141(18) 0.129(19) 0.061(12) 0.000 -0.022(12) 0.000

loop_
_atom_type_symbol
_atom_type_description
_atom_type_scat_dispersion_real
_atom_type_scat_dispersion_imag
_atom_type_scat_source
C C 0.0033 0.0016 'International Tables Vol C Tables 4.2.6.8 and 6.1.1.4'
H H 0.0000 0.0000 'International Tables Vol C Tables 4.2.6.8 and 6.1.1.4'
N N 0.0061 0.0033 'International Tables Vol C Tables 4.2.6.8 and 6.1.1.4'
O O 0.0106 0.0060 'International Tables Vol C Tables 4.2.6.8 and 6.1.1.4'
Br Br -0.2901 2.4595 'International Tables Vol C Tables 4.2.6.8 and 6.1.1.4'
Cd Cd -0.8075 1.2024 'International Tables Vol C Tables 4.2.6.8 and 6.1.1.4'

loop_
_geom_angle_atom_site_label_1
_geom_angle_atom_site_label_2
_geom_angle_atom_site_label_3
_geom_angle
_geom_angle_site_symmetry_1
_geom_angle_site_symmetry_3
C6 C1 C2 120.3(9) . .
C6 C1 N2 120.2(8) . .
C2 C1 N2 119.5(8) . .
C3 C2 C1 118.5(9) . .
C2 C3 C4 121.8(9) . .
C5 C4 C3 116.9(9) . .
C5 C4 C7 121.5(8) . .
C3 C4 C7 121.6(8) . .
C6 C5 C4 122.3(9) . .
C5 C6 C1 119.9(9) . .
C8 C7 C4 113.6(8) . .
C13 C8 C9 117.8(9) . .
C13 C8 C7 122.0(8) . .
C9 C8 C7 120.3(8) . .
C10 C9 C8 122.3(9) . .
C9 C10 C11 118.9(10) . .
C12 C11 C10 121.3(10) . .
C12 C11 N1 119.0(9) . .
C10 C11 N1 119.6(9) . .
C11 C12 C13 119.0(9) . .
C8 C13 C12 120.7(9) . .
C19 C14 C15 121.5(9) . .
C19 C14 N4 119.4(9) . .
C15 C14 N4 119.0(9) . .
C14 C15 C16 118.8(9) . .
C15 C16 C17 121.2(9) . .
C18 C17 C16 116.7(9) . .
C18 C17 C20 121.4(9) . .
C16 C17 C20 121.8(9) . .
C19 C18 C17 124.0(9) . .
C18 C19 C14 117.8(9) . .
C21 C20 C17 112.2(8) . .
C26 C21 C22 117.1(9) . .
C26 C21 C20 121.3(9) . .
C22 C21 C20 121.5(8) . .
C23 C22 C21 121.3(10) . .
C24 C23 C22 120.4(10) . .
C25 C24 C23 118.9(9) . .
C25 C24 N3 120.9(8) . .
C23 C24 N3 120.1(9) . .
C24 C25 C26 121.3(10) . .
C21 C26 C25 120.4(10) . .
N1S C1S C3S 175.5(19) . .
Br3 Cd1 Br1 179.52(5) . .
Br3 Cd1 Br2 89.80(5) . .
Br1 Cd1 Br2 90.68(5) . .
Br3 Cd1 Br4 89.96(5) . .
Br1 Cd1 Br4 89.56(5) . .
Br2 Cd1 Br4 179.76(4) . .
Br3 Cd1 Br5 90.206(19) . 4_575
Br1 Cd1 Br5 89.793(19) . 4_575
Br2 Cd1 Br5 90.12(2) . 4_575
Br4 Cd1 Br5 89.88(2) . 4_575
Br3 Cd1 Br5 90.206(19) . .
Br1 Cd1 Br5 89.793(19) . .
Br2 Cd1 Br5 90.12(2) . .
Br4 Cd1 Br5 89.88(2) . .
Br5 Cd1 Br5 179.53(4) 4_575 .

loop_
_geom_bond_atom_site_label_1
_geom_bond_atom_site_label_2
_geom_bond_distance
_geom_bond_site_symmetry_2
Br1 Cd1 2.6631(14) .
Br2 Cd1 2.7806(16) .
Br3 Cd1 2.6623(14) .
Br4 Cd1 2.7984(16) .
Br5 Cd1 2.9369(11) .
C1 C6 1.364(13) .
C1 C2 1.376(14) .
C1 N2 1.487(11) .
C2 C3 1.376(14) .
C3 C4 1.394(13) .
C4 C5 1.360(13) .
C4 C7 1.531(13) .
C5 C6 1.361(14) .
C7 C8 1.516(13) .
C8 C13 1.384(13) .
C8 C9 1.393(14) .
C9 C10 1.362(15) .
C10 C11 1.391(15) .
C11 C12 1.357(14) .
C11 N1 1.476(12) .
C12 C13 1.416(14) .
C14 C19 1.401(14) .
C14 C15 1.379(14) .
C14 N4 1.463(12) .
C15 C16 1.409(14) .
C16 C17 1.403(14) .
C17 C18 1.393(14) .
C17 C20 1.529(13) .
C18 C19 1.367(14) .
C20 C21 1.525(13) .
C21 C26 1.352(13) .
C21 C22 1.382(14) .
C22 C23 1.360(15) .
C23 C24 1.351(14) .
C24 C25 1.337(15) .
C24 N3 1.494(12) .
C25 C26 1.381(15) .
C1S N1S 1.089(10) .
C1S C3S 1.478(10) .
Cd1 Br5 2.9369(11) 4_575
